data_7221997
loop_
_publ_author_name
'Trzesowska-Kruszynska, Agata'

_publ_section_title
;
 Solid-state studies of phthalazinylhydrazones and triazolophthalazines:
 the role of the nitro group
;
_journal_issue 40
_journal_name_full CrystEngComm
_journal_page_first 7702
_journal_paper_doi 10.1039/C5CE00846H
_journal_volume 17
_journal_year 2015
_chemical_formula_moiety 'C15 H9 N5 O2'
_chemical_formula_sum 'C15 H9 N5 O2'
_chemical_formula_weight 291.27
_chemical_name_systematic
; 
3-(3-nitrophenyl)[1,2,4]triazolo[3,4-a]phthalazine
;
_space_group_IT_number 2
_symmetry_cell_setting triclinic
_symmetry_space_group_name_Hall '-P 1'
_symmetry_space_group_name_H-M 'P -1'
_atom_sites_solution_hydrogens difmap
_atom_sites_solution_primary direct
_atom_sites_solution_secondary difmap
_audit_creation_method SHELXL
_audit_update_record
;
2015-04-28 deposited with the CCDC.
2015-09-04 downloaded from the CCDC.
;
_cell_angle_alpha 85.640(4)
_cell_angle_beta 84.706(5)
_cell_angle_gamma 61.897(4)
_cell_formula_units_Z 4
_cell_length_a 7.6948(8)
_cell_length_b 7.7883(8)
_cell_length_c 23.7516(19)
_cell_measurement_reflns_used 983
_cell_measurement_temperature 291(1)
_cell_measurement_theta_max 50
_cell_measurement_theta_min 2
_cell_volume 1249.4(2)
_computing_cell_refinement 'SAINT-Plus (Bruker, 2009)'
_computing_data_collection 'APEX2 (Bruker, 2010)'
_computing_data_reduction 'SAINT-Plus (Bruker, 2009)'
_computing_molecular_graphics
;XP in SHELXTL/PC (Sheldrick, 2008)
 ORTEP-3 W v. 1.062 (Farrugia 2012)
;
_computing_publication_material
;SHELXL (Sheldrick, 2008) and
 PLATON (Spek, 2009)
;
_computing_structure_refinement 'SHELXL (Sheldrick, 2008)'
_computing_structure_solution 'SHELXS (Sheldrick, 2008)'
_diffrn_ambient_temperature 291(1)
_diffrn_detector_area_resol_mean 12.8
_diffrn_measured_fraction_theta_full 0.998
_diffrn_measured_fraction_theta_max 0.998
_diffrn_measurement_device_type 'Bruker APEXII CCD area-detector'
_diffrn_measurement_method \w
_diffrn_radiation_monochromator graphite
_diffrn_radiation_source '30W microsource with MonoCap capillary'
_diffrn_radiation_type CuK\a
_diffrn_radiation_wavelength 1.54178
_diffrn_reflns_av_R_equivalents 0.0465
_diffrn_reflns_av_sigmaI/netI 0.0590
_diffrn_reflns_limit_h_max 9
_diffrn_reflns_limit_h_min -9
_diffrn_reflns_limit_k_max 9
_diffrn_reflns_limit_k_min -9
_diffrn_reflns_limit_l_max 28
_diffrn_reflns_limit_l_min -28
_diffrn_reflns_number 8915
_diffrn_reflns_theta_full 67.00
_diffrn_reflns_theta_max 67.00
_diffrn_reflns_theta_min 3.74
_diffrn_standards_decay_% 0.00
_diffrn_standards_interval_time 16.33
_diffrn_standards_number 4
_exptl_absorpt_coefficient_mu 0.905
_exptl_absorpt_correction_T_max 1.000
_exptl_absorpt_correction_T_min 0.982
_exptl_absorpt_correction_type multi-scan
_exptl_absorpt_process_details 'SADABS (Sheldrick, 2003)'
_exptl_crystal_colour 'light yellow'
_exptl_crystal_density_diffrn 1.549
_exptl_crystal_density_method 'not measured'
_exptl_crystal_description needle
_exptl_crystal_F_000 600
_exptl_crystal_size_max 0.025
_exptl_crystal_size_mid 0.012
_exptl_crystal_size_min 0.012
_refine_diff_density_max 0.265
_refine_diff_density_min -0.309
_refine_diff_density_rms 0.069
_refine_ls_extinction_method none
_refine_ls_goodness_of_fit_ref 1.063
_refine_ls_hydrogen_treatment constr
_refine_ls_matrix_type full
_refine_ls_number_parameters 397
_refine_ls_number_reflns 4458
_refine_ls_number_restraints 0
_refine_ls_restrained_S_all 1.063
_refine_ls_R_factor_all 0.0932
_refine_ls_R_factor_gt 0.0689
_refine_ls_shift/su_max 0.000
_refine_ls_shift/su_mean 0.000
_refine_ls_structure_factor_coef Fsqd
_refine_ls_weighting_details 'w=1/[\s^2^(Fo^2^)+(0.1402P)^2^+0.0114P] where P=(Fo^2^+2Fc^2^)/3'
_refine_ls_weighting_scheme calc
_refine_ls_wR_factor_gt 0.1906
_refine_ls_wR_factor_ref 0.2052
_reflns_number_gt 3303
_reflns_number_total 4458
_reflns_threshold_expression >2sigma(I)
_cod_data_source_file c5ce00846h2.cif
_cod_data_source_block con75bezb
_cod_depositor_comments 'Adding full bibliography for 7221992--7222004.cif.'
_cod_database_code 7221997

loop_
_symmetry_equiv_pos_as_xyz
'x, y, z'
'-x, -y, -z'

loop_
_atom_site_label
_atom_site_type_symbol
_atom_site_fract_x
_atom_site_fract_y
_atom_site_fract_z
_atom_site_U_iso_or_equiv
_atom_site_adp_type
_atom_site_occupancy
_atom_site_symmetry_multiplicity
_atom_site_calc_flag
_atom_site_refinement_flags
C1 C 0.8386(4) 0.6971(4) 0.43348(12) 0.0468(6) Uani 1 1 d .
N1 N 0.7666(3) 0.7696(3) 0.48615(10) 0.0454(5) Uani 1 1 d .
N2 N 0.7431(3) 0.9424(3) 0.50487(11) 0.0511(6) Uani 1 1 d .
C2 C 0.8031(4) 1.0352(4) 0.46820(13) 0.0513(7) Uani 1 1 d .
H2 H 0.7920 1.1521 0.4792 0.062 Uiso 1 1 calc R
C3 C 0.8861(4) 0.9779(4) 0.41174(12) 0.0484(6) Uani 1 1 d .
C4 C 0.8995(4) 0.8054(4) 0.39298(12) 0.0486(6) Uani 1 1 d .
C5 C 0.9475(4) 1.0892(4) 0.37565(14) 0.0566(7) Uani 1 1 d .
H5 H 0.9402 1.2031 0.3880 0.068 Uiso 1 1 calc R
C6 C 1.0194(5) 1.0309(5) 0.32148(15) 0.0630(8) Uani 1 1 d .
H6 H 1.0614 1.1053 0.2972 0.076 Uiso 1 1 calc R
C7 C 1.0296(5) 0.8627(5) 0.30294(14) 0.0622(8) Uani 1 1 d .
H7 H 1.0768 0.8259 0.2660 0.075 Uiso 1 1 calc R
C8 C 0.9717(4) 0.7499(4) 0.33780(13) 0.0558(7) Uani 1 1 d .
H8 H 0.9803 0.6362 0.3249 0.067 Uiso 1 1 calc R
N3 N 0.8420(4) 0.5285(3) 0.43097(11) 0.0539(6) Uani 1 1 d .
N4 N 0.7714(3) 0.4904(3) 0.48314(11) 0.0526(6) Uani 1 1 d .
C9 C 0.7248(4) 0.6363(4) 0.51611(12) 0.0475(6) Uani 1 1 d .
C10 C 0.6477(4) 0.6424(4) 0.57463(12) 0.0470(6) Uani 1 1 d .
C11 C 0.5940(4) 0.5008(4) 0.59402(13) 0.0507(7) Uani 1 1 d .
H11 H 0.6074 0.4055 0.5701 0.061 Uiso 1 1 calc R
C12 C 0.5207(4) 0.5034(4) 0.64909(13) 0.0531(7) Uani 1 1 d .
C13 C 0.4943(4) 0.6433(4) 0.68597(14) 0.0579(7) Uani 1 1 d .
H13 H 0.4407 0.6441 0.7227 0.070 Uiso 1 1 calc R
C14 C 0.5503(5) 0.7813(4) 0.66637(14) 0.0593(8) Uani 1 1 d .
H14 H 0.5368 0.8761 0.6905 0.071 Uiso 1 1 calc R
C15 C 0.6259(4) 0.7818(4) 0.61179(13) 0.0546(7) Uani 1 1 d .
H15 H 0.6631 0.8767 0.5995 0.066 Uiso 1 1 calc R
N5 N 0.4724(5) 0.3496(4) 0.66942(14) 0.0707(8) Uani 1 1 d .
O1 O 0.5169(4) 0.2153(3) 0.63933(13) 0.0818(8) Uani 1 1 d .
O2 O 0.3927(8) 0.3596(6) 0.71625(16) 0.1391(16) Uani 1 1 d .
C21 C 0.8022(3) 0.1643(3) 0.06298(11) 0.0426(6) Uani 1 1 d .
N21 N 0.7262(3) 0.2361(3) 0.01190(10) 0.0418(5) Uani 1 1 d .
N22 N 0.5496(3) 0.2574(3) -0.00521(10) 0.0481(6) Uani 1 1 d .
C22 C 0.4587(4) 0.1952(4) 0.03232(12) 0.0475(6) Uani 1 1 d .
H22 H 0.3401 0.2046 0.0226 0.057 Uiso 1 1 calc R
C23 C 0.5205(4) 0.1132(3) 0.08749(12) 0.0443(6) Uani 1 1 d .
C24 C 0.6968(3) 0.1005(3) 0.10410(12) 0.0432(6) Uani 1 1 d .
C25 C 0.4106(4) 0.0486(4) 0.12418(13) 0.0529(7) Uani 1 1 d .
H25 H 0.2939 0.0564 0.1133 0.063 Uiso 1 1 calc R
C26 C 0.4764(4) -0.0268(4) 0.17657(14) 0.0588(8) Uani 1 1 d .
H26 H 0.4043 -0.0715 0.2013 0.071 Uiso 1 1 calc R
C27 C 0.6491(4) -0.0374(4) 0.19318(13) 0.0571(7) Uani 1 1 d .
H27 H 0.6907 -0.0880 0.2291 0.069 Uiso 1 1 calc R
C28 C 0.7595(4) 0.0254(4) 0.15774(13) 0.0510(7) Uani 1 1 d .
H28 H 0.8751 0.0180 0.1693 0.061 Uiso 1 1 calc R
N23 N 0.9730(3) 0.1647(3) 0.06417(10) 0.0501(6) Uani 1 1 d .
N24 N 1.0074(3) 0.2374(3) 0.01233(10) 0.0492(6) Uani 1 1 d .
C29 C 0.8590(3) 0.2802(3) -0.01918(12) 0.0432(6) Uani 1 1 d .
C30 C 0.8490(4) 0.3578(3) -0.07685(12) 0.0448(6) Uani 1 1 d .
C31 C 0.9859(4) 0.4205(4) -0.09678(12) 0.0458(6) Uani 1 1 d .
H31 H 1.0812 0.4116 -0.0737 0.055 Uiso 1 1 calc R
C32 C 0.9780(4) 0.4955(4) -0.15096(12) 0.0485(6) Uani 1 1 d .
C33 C 0.8414(4) 0.5121(4) -0.18695(13) 0.0542(7) Uani 1 1 d .
H33 H 0.8383 0.5661 -0.2234 0.065 Uiso 1 1 calc R
C34 C 0.7085(4) 0.4458(5) -0.16722(13) 0.0572(7) Uani 1 1 d .
H34 H 0.6163 0.4517 -0.1910 0.069 Uiso 1 1 calc R
C35 C 0.7108(4) 0.3714(4) -0.11292(12) 0.0514(7) Uani 1 1 d .
H35 H 0.6186 0.3295 -0.1001 0.062 Uiso 1 1 calc R
N25 N 1.1198(4) 0.5655(4) -0.17104(12) 0.0595(7) Uani 1 1 d .
O21 O 1.2720(3) 0.5020(4) -0.14796(12) 0.0723(7) Uani 1 1 d .
O22 O 1.0756(4) 0.6864(5) -0.20969(12) 0.0923(9) Uani 1 1 d .

loop_
_atom_site_aniso_label
_atom_site_aniso_U_11
_atom_site_aniso_U_22
_atom_site_aniso_U_33
_atom_site_aniso_U_23
_atom_site_aniso_U_13
_atom_site_aniso_U_12
C1 0.0468(12) 0.0460(13) 0.0457(15) -0.0061(12) -0.0056(11) -0.0191(11)
N1 0.0469(11) 0.0416(10) 0.0492(13) -0.0047(10) -0.0062(9) -0.0209(9)
N2 0.0581(12) 0.0426(11) 0.0537(14) -0.0054(10) -0.0045(10) -0.0239(10)
C2 0.0565(14) 0.0460(13) 0.0538(17) -0.0039(13) -0.0075(12) -0.0251(12)
C3 0.0461(12) 0.0479(13) 0.0493(15) 0.0014(12) -0.0096(11) -0.0198(11)
C4 0.0447(12) 0.0473(13) 0.0508(15) -0.0008(12) -0.0087(11) -0.0182(11)
C5 0.0595(15) 0.0540(14) 0.0585(18) 0.0031(13) -0.0085(13) -0.0282(13)
C6 0.0650(17) 0.0682(18) 0.0576(19) 0.0089(16) -0.0064(14) -0.0339(15)
C7 0.0637(16) 0.0711(19) 0.0482(17) -0.0009(15) -0.0039(13) -0.0286(15)
C8 0.0593(15) 0.0577(15) 0.0499(16) -0.0050(13) -0.0057(12) -0.0260(13)
N3 0.0653(13) 0.0489(12) 0.0506(14) -0.0074(11) -0.0046(11) -0.0283(11)
N4 0.0622(13) 0.0471(11) 0.0523(14) -0.0049(11) -0.0033(11) -0.0283(10)
C9 0.0473(12) 0.0434(12) 0.0527(16) -0.0012(12) -0.0075(11) -0.0212(11)
C10 0.0457(12) 0.0446(12) 0.0512(16) 0.0006(12) -0.0060(11) -0.0212(11)
C11 0.0522(13) 0.0452(13) 0.0560(17) -0.0003(12) -0.0102(12) -0.0229(12)
C12 0.0553(14) 0.0503(14) 0.0569(17) 0.0111(13) -0.0120(12) -0.0278(12)
C13 0.0635(16) 0.0612(16) 0.0486(16) 0.0043(14) -0.0048(13) -0.0294(14)
C14 0.0730(18) 0.0568(15) 0.0542(18) -0.0069(14) -0.0007(14) -0.0350(14)
C15 0.0623(15) 0.0529(14) 0.0554(17) -0.0035(13) -0.0012(13) -0.0327(13)
N5 0.0873(19) 0.0650(16) 0.072(2) 0.0151(15) -0.0144(15) -0.0466(15)
O1 0.0927(17) 0.0591(13) 0.104(2) 0.0065(14) -0.0161(15) -0.0440(13)
O2 0.254(5) 0.144(3) 0.079(2) -0.003(2) 0.037(3) -0.150(3)
C21 0.0413(11) 0.0415(12) 0.0463(14) -0.0011(11) -0.0076(10) -0.0196(10)
N21 0.0404(10) 0.0437(10) 0.0453(12) -0.0020(9) -0.0064(8) -0.0222(9)
N22 0.0421(10) 0.0548(12) 0.0519(14) -0.0020(11) -0.0102(9) -0.0252(10)
C22 0.0445(12) 0.0527(13) 0.0503(15) -0.0026(12) -0.0048(11) -0.0265(11)
C23 0.0434(12) 0.0406(11) 0.0505(15) -0.0054(11) -0.0028(10) -0.0204(10)
C24 0.0432(12) 0.0398(11) 0.0488(15) -0.0052(11) -0.0022(10) -0.0208(10)
C25 0.0513(13) 0.0545(14) 0.0573(17) -0.0024(13) 0.0007(12) -0.0291(12)
C26 0.0629(16) 0.0575(16) 0.0599(18) -0.0008(14) 0.0053(14) -0.0331(14)
C27 0.0636(16) 0.0570(15) 0.0490(16) 0.0015(13) -0.0038(13) -0.0272(14)
C28 0.0529(13) 0.0534(14) 0.0481(16) 0.0001(12) -0.0061(11) -0.0257(12)
N23 0.0465(11) 0.0613(13) 0.0502(13) 0.0030(11) -0.0081(9) -0.0315(10)
N24 0.0470(11) 0.0578(13) 0.0493(13) 0.0008(11) -0.0052(9) -0.0298(10)
C29 0.0428(12) 0.0436(12) 0.0463(14) -0.0038(11) -0.0020(10) -0.0224(10)
C30 0.0447(12) 0.0413(12) 0.0474(15) -0.0032(11) -0.0010(10) -0.0194(10)
C31 0.0443(12) 0.0468(12) 0.0471(15) -0.0036(11) -0.0029(10) -0.0216(11)
C32 0.0497(13) 0.0477(13) 0.0505(15) -0.0040(12) 0.0030(11) -0.0253(11)
C33 0.0584(15) 0.0604(15) 0.0442(15) -0.0007(13) -0.0029(12) -0.0284(13)
C34 0.0563(14) 0.0726(18) 0.0480(16) 0.0029(14) -0.0088(12) -0.0342(14)
C35 0.0520(13) 0.0619(15) 0.0471(15) -0.0020(13) -0.0049(11) -0.0320(13)
N25 0.0624(14) 0.0664(14) 0.0564(16) -0.0038(13) 0.0052(12) -0.0370(12)
O21 0.0585(12) 0.0841(15) 0.0843(17) -0.0039(13) -0.0004(11) -0.0422(11)
O22 0.114(2) 0.121(2) 0.0716(17) 0.0328(17) -0.0142(15) -0.0833(18)

loop_
_atom_type_symbol
_atom_type_description
_atom_type_scat_dispersion_real
_atom_type_scat_dispersion_imag
_atom_type_scat_source
C C 0.0181 0.0091 'International Tables Vol C Tables 4.2.6.8 and 6.1.1.4'
H H 0.0000 0.0000 'International Tables Vol C Tables 4.2.6.8 and 6.1.1.4'
N N 0.0311 0.0180 'International Tables Vol C Tables 4.2.6.8 and 6.1.1.4'
O O 0.0492 0.0322 'International Tables Vol C Tables 4.2.6.8 and 6.1.1.4'

loop_
_geom_angle_atom_site_label_1
_geom_angle_atom_site_label_2
_geom_angle_atom_site_label_3
_geom_angle
N3 C1 N1 109.7(3)
N3 C1 C4 131.5(3)
N1 C1 C4 118.8(2)
C9 N1 C1 106.4(2)
C9 N1 N2 127.1(2)
C1 N1 N2 126.6(2)
C2 N2 N1 113.5(2)
N2 C2 C3 127.0(3)
N2 C2 H2 116.5
C3 C2 H2 116.5
C5 C3 C4 119.7(3)
C5 C3 C2 122.1(3)
C4 C3 C2 118.1(3)
C8 C4 C3 119.6(3)
C8 C4 C1 124.6(3)
C3 C4 C1 115.9(3)
C6 C5 C3 119.7(3)
C6 C5 H5 120.2
C3 C5 H5 120.2
C5 C6 C7 120.4(3)
C5 C6 H6 119.8
C7 C6 H6 119.8
C8 C7 C6 121.0(3)
C8 C7 H7 119.5
C6 C7 H7 119.5
C7 C8 C4 119.6(3)
C7 C8 H8 120.2
C4 C8 H8 120.2
C1 N3 N4 106.8(2)
C9 N4 N3 109.2(2)
N4 C9 N1 107.9(3)
N4 C9 C10 123.7(3)
N1 C9 C10 128.3(3)
C11 C10 C15 118.6(3)
C11 C10 C9 117.8(3)
C15 C10 C9 123.6(3)
C12 C11 C10 119.0(3)
C12 C11 H11 120.5
C10 C11 H11 120.5
C11 C12 C13 122.9(3)
C11 C12 N5 118.3(3)
C13 C12 N5 118.8(3)
C14 C13 C12 117.5(3)
C14 C13 H13 121.3
C12 C13 H13 121.3
C13 C14 C15 121.1(3)
C13 C14 H14 119.5
C15 C14 H14 119.5
C14 C15 C10 121.0(3)
C14 C15 H15 119.5
C10 C15 H15 119.5
O1 N5 O2 122.8(3)
O1 N5 C12 118.6(3)
O2 N5 C12 118.6(3)
N23 C21 N21 109.7(2)
N23 C21 C24 131.2(2)
N21 C21 C24 119.1(2)
C21 N21 C29 106.5(2)
C21 N21 N22 126.4(2)
C29 N21 N22 127.0(2)
C22 N22 N21 113.3(2)
N22 C22 C23 127.0(2)
N22 C22 H22 116.5
C23 C22 H22 116.5
C25 C23 C24 120.1(3)
C25 C23 C22 121.8(2)
C24 C23 C22 118.1(2)
C28 C24 C23 119.8(3)
C28 C24 C21 124.2(2)
C23 C24 C21 116.0(2)
C26 C25 C23 119.1(3)
C26 C25 H25 120.5
C23 C25 H25 120.5
C25 C26 C27 120.8(3)
C25 C26 H26 119.6
C27 C26 H26 119.6
C28 C27 C26 121.1(3)
C28 C27 H27 119.4
C26 C27 H27 119.4
C27 C28 C24 119.1(3)
C27 C28 H28 120.4
C24 C28 H28 120.4
C21 N23 N24 106.7(2)
C29 N24 N23 109.1(2)
N24 C29 N21 108.0(2)
N24 C29 C30 123.6(2)
N21 C29 C30 128.4(2)
C35 C30 C31 118.8(3)
C35 C30 C29 123.3(3)
C31 C30 C29 118.0(3)
C32 C31 C30 118.8(3)
C32 C31 H31 120.6
C30 C31 H31 120.6
C31 C32 C33 123.3(3)
C31 C32 N25 118.3(3)
C33 C32 N25 118.4(3)
C32 C33 C34 117.6(3)
C32 C33 H33 121.2
C34 C33 H33 121.2
C35 C34 C33 120.8(3)
C35 C34 H34 119.6
C33 C34 H34 119.6
C34 C35 C30 120.7(3)
C34 C35 H35 119.6
C30 C35 H35 119.6
O21 N25 O22 123.8(3)
O21 N25 C32 118.4(3)
O22 N25 C32 117.8(3)

loop_
_geom_bond_atom_site_label_1
_geom_bond_atom_site_label_2
_geom_bond_distance
C1 N3 1.306(4)
C1 N1 1.370(3)
C1 C4 1.422(4)
N1 C9 1.359(4)
N1 N2 1.374(3)
N2 C2 1.280(4)
C2 C3 1.439(4)
C2 H2 0.9300
C3 C5 1.381(4)
C3 C4 1.402(4)
C4 C8 1.392(4)
C5 C6 1.374(5)
C5 H5 0.9300
C6 C7 1.378(5)
C6 H6 0.9300
C7 C8 1.359(4)
C7 H7 0.9300
C8 H8 0.9300
N3 N4 1.375(4)
N4 C9 1.317(4)
C9 C10 1.455(4)
C10 C11 1.384(4)
C10 C15 1.390(4)
C11 C12 1.374(4)
C11 H11 0.9300
C12 C13 1.379(4)
C12 N5 1.450(4)
C13 C14 1.371(5)
C13 H13 0.9300
C14 C15 1.371(4)
C14 H14 0.9300
C15 H15 0.9300
N5 O1 1.205(4)
N5 O2 1.209(4)
C21 N23 1.319(3)
C21 N21 1.359(3)
C21 C24 1.421(4)
N21 C29 1.364(3)
N21 N22 1.385(3)
N22 C22 1.287(4)
C22 C23 1.433(4)
C22 H22 0.9300
C23 C25 1.388(4)
C23 C24 1.404(3)
C24 C28 1.390(4)
C25 C26 1.369(4)
C25 H25 0.9300
C26 C27 1.385(4)
C26 H26 0.9300
C27 C28 1.366(4)
C27 H27 0.9300
C28 H28 0.9300
N23 N24 1.372(3)
N24 C29 1.318(3)
C29 C30 1.448(4)
C30 C35 1.387(4)
C30 C31 1.389(4)
C31 C32 1.367(4)
C31 H31 0.9300
C32 C33 1.368(4)
C32 N25 1.463(4)
C33 C34 1.380(4)
C33 H33 0.9300
C34 C35 1.371(4)
C34 H34 0.9300
C35 H35 0.9300
N25 O21 1.203(3)
N25 O22 1.212(4)
